data_7020423
loop_
_publ_author_name
'Shpakovsky, D. B.'
'Banti, C. N.'
'Beaulieu-Houle, G'
'Kourkoumelis, N.'
'Manoli, M.'
'Manos, M. J.'
'Tasiopoulos, A. J.'
'Hadjikakou, S. K.'
'Milaeva, E. R.'
'Charalabopoulos, K.'
'Bakas, T.'
'Butler, I. S.'
'Hadjiliadis, N.'

_publ_section_title
;
 Synthesis, structural characterization and in vitro inhibitory studies
 against human breast cancer of the bis-(2,6-di-tert-butylphenol)tin(iv)
 dichloride and its complexes.
;
_journal_issue 48
_journal_name_full 'Dalton transactions (Cambridge, England : 2003)'
_journal_page_first 14568
_journal_page_last 14582
_journal_paper_doi 10.1039/c2dt31527k
_journal_volume 41
_journal_year 2012
_chemical_formula_sum 'C33 H44 Cl N O2 S Sn'
_chemical_formula_weight 672.88
_chemical_name_systematic
;
?
;
_space_group_IT_number 15
_symmetry_cell_setting monoclinic
_symmetry_space_group_name_Hall '-C 2yc'
_symmetry_space_group_name_H-M 'C 1 2/c 1'
_atom_sites_solution_hydrogens geom
_atom_sites_solution_primary direct
_atom_sites_solution_secondary difmap
_audit_creation_method SHELXL-97
_cell_angle_alpha 90.00
_cell_angle_beta 93.048(3)
_cell_angle_gamma 90.00
_cell_formula_units_Z 16
_cell_length_a 36.0304(13)
_cell_length_b 11.0367(3)
_cell_length_c 33.5317(12)
_cell_measurement_reflns_used 15076
_cell_measurement_temperature 100.2(2)
_cell_measurement_theta_max 67.2519
_cell_measurement_theta_min 3.6979
_cell_volume 13315.2(8)
_computing_structure_refinement 'SHELXL-97 (Sheldrick, 1997)'
_computing_structure_solution 'SHELXS-97 (Sheldrick, 1990)'
_diffrn_ambient_temperature 100(2)
_diffrn_detector_area_resol_mean 10.4223
_diffrn_measured_fraction_theta_full 0.999
_diffrn_measured_fraction_theta_max 0.999
_diffrn_measurement_device_type 'SuperNova, Dual, Cu at zero, Atlas'
_diffrn_measurement_method '\w scans'
_diffrn_radiation_monochromator mirror
_diffrn_radiation_source 'SuperNova (Cu) X-ray Source'
_diffrn_radiation_type CuK\a
_diffrn_radiation_wavelength 1.54184
_diffrn_reflns_av_R_equivalents 0.0449
_diffrn_reflns_av_sigmaI/netI 0.0362
_diffrn_reflns_limit_h_max 42
_diffrn_reflns_limit_h_min -42
_diffrn_reflns_limit_k_max 11
_diffrn_reflns_limit_k_min -13
_diffrn_reflns_limit_l_max 30
_diffrn_reflns_limit_l_min -40
_diffrn_reflns_number 40974
_diffrn_reflns_theta_full 67.00
_diffrn_reflns_theta_max 67.00
_diffrn_reflns_theta_min 3.70
_exptl_absorpt_coefficient_mu 7.641
_exptl_absorpt_correction_T_max 1.00000
_exptl_absorpt_correction_T_min 0.48362
_exptl_absorpt_correction_type multi-scan
_exptl_absorpt_process_details 'Empirical absorption correction (CrysAlis RED, Oxford Diffraction)'
_exptl_crystal_colour colourless
_exptl_crystal_density_diffrn 1.340
_exptl_crystal_density_method 'not measured'
_exptl_crystal_description rectangle
_exptl_crystal_F_000 5544
_exptl_crystal_size_max 0.21
_exptl_crystal_size_mid 0.07
_exptl_crystal_size_min 0.04
_refine_diff_density_max 2.991
_refine_diff_density_min -1.790
_refine_diff_density_rms 0.140
_refine_ls_extinction_method none
_refine_ls_goodness_of_fit_ref 1.082
_refine_ls_hydrogen_treatment constr
_refine_ls_matrix_type full
_refine_ls_number_parameters 703
_refine_ls_number_reflns 11863
_refine_ls_number_restraints 0
_refine_ls_restrained_S_all 1.082
_refine_ls_R_factor_all 0.0537
_refine_ls_R_factor_gt 0.0505
_refine_ls_shift/su_max 0.002
_refine_ls_shift/su_mean 0.000
_refine_ls_structure_factor_coef Fsqd
_refine_ls_weighting_details 'calc w=1/[\s^2^(Fo^2^)+(0.1110P)^2^+3.9870P] where P=(Fo^2^+2Fc^2^)/3'
_refine_ls_weighting_scheme calc
_refine_ls_wR_factor_gt 0.1406
_refine_ls_wR_factor_ref 0.1449
_reflns_number_gt 10850
_reflns_number_total 11863
_reflns_threshold_expression >2sigma(I)
_cod_data_source_file c2dt31527k.txt
_cod_data_source_block shelxl4
_cod_depositor_comments
;
The following automatic conversions were performed:

'_symmetry_cell_setting' value 'Monoclinic' changed to 'monoclinic'
according to /home/saulius/struct/CIF-dictionaries/cif_core.dic
dictionary named 'cif_core.dic' version 2.4.2 from 2011-04-26.

Automatic conversion script
Id: cif_fix_values 1891 2012-01-12 08:04:46Z andrius 
;
_cod_original_sg_symbol_H-M 'C 2/c'
_cod_database_code 7020423

loop_
_symmetry_equiv_pos_as_xyz
'x, y, z'
'-x, y, -z+1/2'
'x+1/2, y+1/2, z'
'-x+1/2, y+1/2, -z+1/2'
'-x, -y, -z'
'x, -y, z-1/2'
'-x+1/2, -y+1/2, -z'
'x+1/2, -y+1/2, z-1/2'

loop_
_atom_site_label
_atom_site_type_symbol
_atom_site_fract_x
_atom_site_fract_y
_atom_site_fract_z
_atom_site_U_iso_or_equiv
_atom_site_adp_type
_atom_site_occupancy
_atom_site_symmetry_multiplicity
_atom_site_calc_flag
_atom_site_refinement_flags
C1 C 0.98269(9) 1.1850(3) 0.41672(9) 0.0186(6) Uani 1 1 d .
C2 C 0.99971(9) 1.0865(3) 0.39931(9) 0.0190(6) Uani 1 1 d .
H2 H 0.9910 1.0089 0.4043 0.023 Uiso 1 1 calc R
C3 C 1.02943(9) 1.1004(3) 0.37446(9) 0.0206(7) Uani 1 1 d .
C4 C 1.04172(10) 1.2198(3) 0.36785(10) 0.0223(7) Uani 1 1 d .
C5 C 1.02501(10) 1.3222(3) 0.38430(10) 0.0228(7) Uani 1 1 d .
C6 C 0.99540(10) 1.3011(3) 0.40861(10) 0.0219(7) Uani 1 1 d .
H6 H 0.9837 1.3671 0.4198 0.026 Uiso 1 1 calc R
C7 C 1.03895(12) 1.4519(3) 0.37731(13) 0.0344(9) Uani 1 1 d .
C8 C 1.07876(14) 1.4637(4) 0.39589(17) 0.0510(13) Uani 1 1 d .
H8A H 1.0946 1.4060 0.3837 0.076 Uiso 1 1 calc R
H8B H 1.0787 1.4482 0.4241 0.076 Uiso 1 1 calc R
H8C H 1.0878 1.5441 0.3915 0.076 Uiso 1 1 calc R
C9 C 1.03752(17) 1.4817(4) 0.33226(14) 0.0512(13) Uani 1 1 d .
C10 C 1.01501(15) 1.5455(3) 0.39772(15) 0.0455(12) Uani 1 1 d .
H10A H 1.0243 1.6253 0.3929 0.068 Uiso 1 1 calc R
H10B H 1.0159 1.5303 0.4259 0.068 Uiso 1 1 calc R
H10C H 0.9898 1.5395 0.3871 0.068 Uiso 1 1 calc R
C11 C 1.04811(10) 0.9890(3) 0.35641(10) 0.0236(7) Uani 1 1 d .
C12 C 1.02930(11) 0.8709(3) 0.36786(11) 0.0285(8) Uani 1 1 d .
H12A H 1.0037 0.8725 0.3585 0.043 Uiso 1 1 calc R
H12B H 1.0309 0.8620 0.3964 0.043 Uiso 1 1 calc R
H12C H 1.0415 0.8038 0.3559 0.043 Uiso 1 1 calc R
C13 C 1.08900(12) 0.9792(4) 0.37228(13) 0.0367(9) Uani 1 1 d .
H13A H 1.1021 1.0517 0.3657 0.055 Uiso 1 1 calc R
H13B H 1.1004 0.9107 0.3603 0.055 Uiso 1 1 calc R
H13C H 1.0899 0.9692 0.4008 0.055 Uiso 1 1 calc R
C14 C 1.04530(11) 0.9942(3) 0.31005(10) 0.0282(7) Uani 1 1 d .
H14A H 1.0568 1.0671 0.3012 0.042 Uiso 1 1 calc R
H14B H 1.0196 0.9935 0.3008 0.042 Uiso 1 1 calc R
H14C H 1.0577 0.9252 0.2995 0.042 Uiso 1 1 calc R
C15 C 0.88206(9) 1.1850(3) 0.43275(9) 0.0195(6) Uani 1 1 d .
C16 C 0.86226(9) 1.0851(3) 0.41645(9) 0.0181(6) Uani 1 1 d .
H16 H 0.8720 1.0076 0.4201 0.022 Uiso 1 1 calc R
C17 C 0.82853(10) 1.0996(3) 0.39497(10) 0.0222(7) Uani 1 1 d .
C18 C 0.81429(10) 1.2181(3) 0.39067(11) 0.0243(7) Uani 1 1 d .
C19 C 0.86751(10) 1.2998(3) 0.42781(10) 0.0214(7) Uani 1 1 d .
H19 H 0.8807 1.3654 0.4386 0.026 Uiso 1 1 calc R
C20 C 0.83346(10) 1.3202(3) 0.40706(11) 0.0241(7) Uani 1 1 d .
C21 C 0.81836(11) 1.4511(3) 0.40115(13) 0.0309(9) Uani 1 1 d .
C22 C 0.78036(13) 1.4651(4) 0.41988(16) 0.0465(11) Uani 1 1 d .
H22A H 0.7827 1.4431 0.4476 0.070 Uiso 1 1 calc R
H22B H 0.7625 1.4133 0.4062 0.070 Uiso 1 1 calc R
H22C H 0.7723 1.5478 0.4175 0.070 Uiso 1 1 calc R
C23 C 0.84475(13) 1.5422(3) 0.42245(15) 0.0415(11) Uani 1 1 d .
H23A H 0.8688 1.5368 0.4116 0.062 Uiso 1 1 calc R
H23B H 0.8468 1.5242 0.4505 0.062 Uiso 1 1 calc R
H23C H 0.8351 1.6227 0.4186 0.062 Uiso 1 1 calc R
C24 C 0.81609(13) 1.4852(4) 0.35705(14) 0.0413(10) Uani 1 1 d .
H24A H 0.8401 1.4757 0.3463 0.062 Uiso 1 1 calc R
H24B H 0.8082 1.5680 0.3542 0.062 Uiso 1 1 calc R
H24C H 0.7985 1.4335 0.3429 0.062 Uiso 1 1 calc R
C25 C 0.80930(10) 0.9903(3) 0.37414(10) 0.0229(7) Uani 1 1 d .
C26 C 0.76912(10) 0.9738(3) 0.38733(12) 0.0289(8) Uani 1 1 d .
H26A H 0.7551 1.0463 0.3815 0.043 Uiso 1 1 calc R
H26B H 0.7696 0.9580 0.4155 0.043 Uiso 1 1 calc R
H26C H 0.7577 0.9069 0.3731 0.043 Uiso 1 1 calc R
C27 C 0.80903(12) 1.0074(4) 0.32859(11) 0.0350(9) Uani 1 1 d .
H27A H 0.7962 1.0811 0.3213 0.053 Uiso 1 1 calc R
H27B H 0.7966 0.9401 0.3156 0.053 Uiso 1 1 calc R
H27C H 0.8341 1.0116 0.3204 0.053 Uiso 1 1 calc R
C28 C 0.82982(11) 0.8725(3) 0.38397(12) 0.0311(8) Uani 1 1 d .
H28A H 0.8171 0.8064 0.3706 0.047 Uiso 1 1 calc R
H28B H 0.8306 0.8591 0.4123 0.047 Uiso 1 1 calc R
H28C H 0.8547 0.8777 0.3753 0.047 Uiso 1 1 calc R
C29 C 0.94758(10) 0.9235(3) 0.48809(10) 0.0237(7) Uani 1 1 d .
C30 C 0.93515(10) 0.8568(3) 0.42292(11) 0.0260(7) Uani 1 1 d .
H30 H 0.9290 0.8746 0.3963 0.031 Uiso 1 1 calc R
C31 C 0.94043(11) 0.7378(3) 0.43415(12) 0.0319(8) Uani 1 1 d .
H31 H 0.9378 0.6757 0.4155 0.038 Uiso 1 1 calc R
C32 C 0.94989(11) 0.7123(3) 0.47427(14) 0.0353(9) Uani 1 1 d .
H32 H 0.9538 0.6327 0.4826 0.042 Uiso 1 1 calc R
C33 C 0.95331(10) 0.8063(3) 0.50141(12) 0.0289(8) Uani 1 1 d .
H33 H 0.9594 0.7909 0.5282 0.035 Uiso 1 1 calc R
C34 C 0.18752(9) 0.0148(3) 0.37385(9) 0.0212(7) Uani 1 1 d .
C35 C 0.18308(9) -0.1036(3) 0.38711(10) 0.0211(7) Uani 1 1 d .
H35 H 0.1848 -0.1666 0.3689 0.025 Uiso 1 1 calc R
C36 C 0.17614(9) -0.1315(3) 0.42657(10) 0.0228(7) Uani 1 1 d .
C37 C 0.17400(10) -0.0329(3) 0.45301(10) 0.0238(7) Uani 1 1 d .
C38 C 0.18583(9) 0.1093(3) 0.40120(10) 0.0212(7) Uani 1 1 d .
H38 H 0.1892 0.1884 0.3926 0.025 Uiso 1 1 calc R
C39 C 0.17921(10) 0.0884(3) 0.44108(10) 0.0225(7) Uani 1 1 d .
C40 C 0.17696(11) 0.1946(3) 0.47089(10) 0.0266(8) Uani 1 1 d .
C41 C 0.13743(12) 0.2028(4) 0.48560(13) 0.0375(9) Uani 1 1 d .
H41A H 0.1312 0.1279 0.4981 0.056 Uiso 1 1 calc R
H41B H 0.1202 0.2181 0.4633 0.056 Uiso 1 1 calc R
H41C H 0.1362 0.2677 0.5046 0.056 Uiso 1 1 calc R
C42 C 0.18607(13) 0.3154(3) 0.45137(12) 0.0339(9) Uani 1 1 d .
H42A H 0.1688 0.3297 0.4290 0.051 Uiso 1 1 calc R
H42B H 0.2109 0.3127 0.4423 0.051 Uiso 1 1 calc R
H42C H 0.1842 0.3796 0.4705 0.051 Uiso 1 1 calc R
C43 C 0.20513(13) 0.1748(4) 0.50646(12) 0.0368(10) Uani 1 1 d .
H43A H 0.1999 0.0994 0.5193 0.055 Uiso 1 1 calc R
H43B H 0.2032 0.2400 0.5252 0.055 Uiso 1 1 calc R
H43C H 0.2298 0.1727 0.4971 0.055 Uiso 1 1 calc R
C44 C 0.13442(12) -0.2878(4) 0.45729(12) 0.0347(9) Uani 1 1 d .
H44A H 0.1313 -0.2355 0.4797 0.052 Uiso 1 1 calc R
H44B H 0.1331 -0.3708 0.4657 0.052 Uiso 1 1 calc R
H44C H 0.1151 -0.2722 0.4372 0.052 Uiso 1 1 calc R
C45 C 0.17521(12) -0.3506(3) 0.40446(12) 0.0318(8) Uani 1 1 d .
H45A H 0.1730 -0.4326 0.4136 0.048 Uiso 1 1 calc R
H45B H 0.1987 -0.3402 0.3927 0.048 Uiso 1 1 calc R
H45C H 0.1555 -0.3334 0.3849 0.048 Uiso 1 1 calc R
C46 C 0.20484(14) -0.2964(4) 0.47030(14) 0.0456(11) Uani 1 1 d .
H46A H 0.2043 -0.2437 0.4930 0.068 Uiso 1 1 calc R
H46B H 0.2281 -0.2871 0.4580 0.068 Uiso 1 1 calc R
H46C H 0.2022 -0.3789 0.4788 0.068 Uiso 1 1 calc R
C47 C 0.14633(9) 0.0196(3) 0.27074(9) 0.0203(7) Uani 1 1 d .
C48 C 0.13382(10) -0.0958(3) 0.26092(10) 0.0231(7) Uani 1 1 d .
H48 H 0.1457 -0.1620 0.2731 0.028 Uiso 1 1 calc R
C49 C 0.10397(10) -0.1165(3) 0.23342(10) 0.0236(7) Uani 1 1 d .
C50 C 0.12850(10) 0.1186(3) 0.25302(10) 0.0210(7) Uani 1 1 d .
H50 H 0.1365 0.1962 0.2601 0.025 Uiso 1 1 calc R
C51 C 0.08811(10) -0.0135(3) 0.21461(9) 0.0212(7) Uani 1 1 d .
C52 C 0.09880(9) 0.1053(3) 0.22471(9) 0.0197(7) Uani 1 1 d .
C53 C 0.08001(10) 0.2186(3) 0.20565(10) 0.0242(7) Uani 1 1 d .
C54 C 0.03817(11) 0.2199(4) 0.21196(12) 0.0334(8) Uani 1 1 d .
H54A H 0.0270 0.1478 0.2007 0.050 Uiso 1 1 calc R
H54B H 0.0271 0.2898 0.1991 0.050 Uiso 1 1 calc R
H54C H 0.0342 0.2230 0.2400 0.050 Uiso 1 1 calc R
C55 C 0.08784(11) 0.2243(3) 0.16098(10) 0.0296(8) Uani 1 1 d .
H55A H 0.0783 0.1527 0.1478 0.044 Uiso 1 1 calc R
H55B H 0.1142 0.2293 0.1581 0.044 Uiso 1 1 calc R
H55C H 0.0760 0.2945 0.1492 0.044 Uiso 1 1 calc R
C56 C 0.09619(12) 0.3350(3) 0.22412(12) 0.0315(9) Uani 1 1 d .
H56A H 0.1225 0.3375 0.2208 0.047 Uiso 1 1 calc R
H56B H 0.0917 0.3370 0.2521 0.047 Uiso 1 1 calc R
H56C H 0.0846 0.4038 0.2111 0.047 Uiso 1 1 calc R
C57 C 0.09000(11) -0.2468(3) 0.22459(11) 0.0265(8) Uani 1 1 d .
C58 C 0.11018(15) -0.3386(3) 0.25229(14) 0.0437(11) Uani 1 1 d .
H58A H 0.1011 -0.4186 0.2461 0.066 Uiso 1 1 calc R
H58B H 0.1057 -0.3196 0.2795 0.066 Uiso 1 1 calc R
H58C H 0.1364 -0.3352 0.2485 0.066 Uiso 1 1 calc R
C59 C 0.09764(14) -0.2827(3) 0.18139(12) 0.0379(9) Uani 1 1 d .
H59A H 0.0890 -0.3638 0.1763 0.057 Uiso 1 1 calc R
H59B H 0.1239 -0.2787 0.1778 0.057 Uiso 1 1 calc R
H59C H 0.0848 -0.2280 0.1631 0.057 Uiso 1 1 calc R
C60 C 0.04864(12) -0.2591(4) 0.23132(13) 0.0381(9) Uani 1 1 d .
H60A H 0.0408 -0.3407 0.2256 0.057 Uiso 1 1 calc R
H60B H 0.0348 -0.2043 0.2140 0.057 Uiso 1 1 calc R
H60C H 0.0443 -0.2400 0.2586 0.057 Uiso 1 1 calc R
C61 C 0.16037(10) 0.3428(3) 0.32560(10) 0.0251(7) Uani 1 1 d .
H61 H 0.1396 0.3203 0.3391 0.030 Uiso 1 1 calc R
C62 C 0.16555(11) 0.4627(3) 0.31685(11) 0.0280(8) Uani 1 1 d .
H62 H 0.1486 0.5207 0.3245 0.034 Uiso 1 1 calc R
C63 C 0.19662(11) 0.4967(3) 0.29629(11) 0.0294(8) Uani 1 1 d .
H63 H 0.2007 0.5777 0.2903 0.035 Uiso 1 1 calc R
C64 C 0.22132(10) 0.4082(3) 0.28495(10) 0.0262(7) Uani 1 1 d .
H64 H 0.2419 0.4283 0.2707 0.031 Uiso 1 1 calc R
C65 C 0.21448(10) 0.2886(3) 0.29541(10) 0.0221(7) Uani 1 1 d .
C66 C 0.17265(11) -0.2635(3) 0.43994(11) 0.0271(8) Uani 1 1 d .
N1 N 0.93864(8) 0.9481(3) 0.44944(9) 0.0206(6) Uani 1 1 d .
N2 N 0.18456(8) 0.2564(3) 0.31520(8) 0.0213(6) Uani 1 1 d .
O1 O 1.07141(8) 1.2410(2) 0.34430(8) 0.0331(6) Uani 1 1 d .
O2 O 0.78093(8) 1.2283(2) 0.36951(9) 0.0351(6) Uani 1 1 d .
O3 O 0.16657(9) -0.0502(2) 0.49249(8) 0.0342(6) Uani 1 1 d .
O4 O 0.06058(7) -0.0356(2) 0.18497(8) 0.0272(6) Uani 1 1 d .
S1 S 0.95113(2) 1.05376(8) 0.51811(2) 0.02408(19) Uani 1 1 d .
S2 S 0.24298(2) 0.16394(8) 0.28502(3) 0.0258(2) Uani 1 1 d .
Cl1 Cl 0.94543(2) 1.36192(7) 0.48919(2) 0.02499(18) Uani 1 1 d .
Cl2 Cl 0.22394(2) -0.15094(7) 0.29921(2) 0.02604(19) Uani 1 1 d .
Sn1 Sn 0.938150(6) 1.165785(19) 0.455831(6) 0.01730(10) Uani 1 1 d .
Sn2 Sn 0.193175(6) 0.041808(19) 0.311934(6) 0.01876(10) Uani 1 1 d .

loop_
_atom_site_aniso_label
_atom_site_aniso_U_11
_atom_site_aniso_U_22
_atom_site_aniso_U_33
_atom_site_aniso_U_23
_atom_site_aniso_U_13
_atom_site_aniso_U_12
C1 0.0185(15) 0.0230(16) 0.0144(15) 0.0005(12) 0.0014(12) 0.0016(12)
C2 0.0223(16) 0.0211(16) 0.0137(15) -0.0002(12) 0.0009(12) -0.0002(12)
C3 0.0240(16) 0.0239(17) 0.0141(15) -0.0001(12) 0.0012(12) 0.0011(13)
C4 0.0246(17) 0.0250(17) 0.0179(16) -0.0012(13) 0.0071(13) -0.0039(13)
C5 0.0269(18) 0.0199(17) 0.0218(17) 0.0007(13) 0.0041(14) -0.0026(13)
C6 0.0289(17) 0.0206(16) 0.0163(16) 0.0007(13) 0.0026(13) 0.0034(13)
C7 0.046(2) 0.0234(19) 0.036(2) -0.0058(15) 0.0232(19) -0.0093(16)
C8 0.049(3) 0.042(3) 0.064(3) -0.021(2) 0.025(2) -0.022(2)
C9 0.093(4) 0.024(2) 0.040(3) 0.0067(18) 0.032(3) -0.007(2)
C10 0.063(3) 0.023(2) 0.054(3) -0.0011(18) 0.034(2) -0.0063(18)
C11 0.0284(18) 0.0240(17) 0.0191(17) -0.0019(14) 0.0072(13) 0.0010(14)
C12 0.039(2) 0.0239(18) 0.0242(18) -0.0001(14) 0.0138(15) 0.0056(15)
C13 0.034(2) 0.041(2) 0.035(2) -0.0039(17) 0.0075(17) 0.0054(17)
C14 0.036(2) 0.0276(18) 0.0217(18) -0.0018(14) 0.0082(14) -0.0003(15)
C15 0.0184(15) 0.0246(17) 0.0154(15) 0.0030(12) 0.0004(12) 0.0067(13)
C16 0.0246(16) 0.0162(15) 0.0136(15) 0.0000(12) 0.0038(12) 0.0000(12)
C17 0.0252(17) 0.0253(18) 0.0167(16) 0.0020(13) 0.0057(13) -0.0007(14)
C18 0.0225(17) 0.0256(18) 0.0245(18) 0.0050(14) -0.0010(14) -0.0021(14)
C19 0.0261(17) 0.0202(16) 0.0182(16) 0.0002(13) 0.0039(13) 0.0004(13)
C20 0.0278(18) 0.0187(16) 0.0259(18) 0.0003(13) 0.0010(14) 0.0033(13)
C21 0.031(2) 0.0222(19) 0.039(2) 0.0004(15) -0.0093(17) 0.0026(14)
C22 0.041(3) 0.039(2) 0.059(3) -0.003(2) -0.001(2) 0.0149(19)
C23 0.046(3) 0.0208(19) 0.056(3) -0.0021(17) -0.014(2) 0.0065(16)
C24 0.048(2) 0.027(2) 0.048(3) 0.0120(18) -0.014(2) -0.0015(18)
C25 0.0257(17) 0.0220(17) 0.0211(18) 0.0012(13) 0.0020(13) -0.0016(14)
C26 0.0294(19) 0.0257(18) 0.032(2) 0.0038(15) 0.0042(15) -0.0026(14)
C27 0.037(2) 0.045(2) 0.0221(19) -0.0037(17) 0.0012(15) -0.0116(18)
C28 0.035(2) 0.0211(18) 0.037(2) -0.0066(15) -0.0042(16) -0.0023(15)
C29 0.0233(17) 0.0273(18) 0.0207(18) 0.0052(14) 0.0031(13) -0.0006(14)
C30 0.0277(18) 0.0252(17) 0.0254(18) -0.0012(14) 0.0051(14) -0.0023(14)
C31 0.032(2) 0.0239(18) 0.040(2) -0.0056(16) 0.0068(16) -0.0020(15)
C32 0.029(2) 0.0209(18) 0.055(3) 0.0100(17) 0.0020(18) -0.0013(15)
C33 0.0260(18) 0.0290(19) 0.031(2) 0.0099(15) -0.0057(15) -0.0008(15)
C34 0.0232(16) 0.0279(17) 0.0127(15) 0.0017(13) 0.0017(12) -0.0005(13)
C35 0.0220(16) 0.0244(17) 0.0168(16) -0.0012(13) 0.0010(12) 0.0011(13)
C36 0.0216(16) 0.0271(18) 0.0198(17) 0.0005(14) 0.0012(13) -0.0030(13)
C37 0.0273(18) 0.0294(19) 0.0150(17) 0.0026(13) 0.0050(13) -0.0051(14)
C38 0.0242(16) 0.0192(16) 0.0204(17) 0.0029(13) 0.0046(13) -0.0013(12)
C39 0.0279(17) 0.0236(17) 0.0160(16) -0.0014(13) 0.0017(13) -0.0014(13)
C40 0.035(2) 0.0273(18) 0.0175(17) -0.0026(14) 0.0057(14) -0.0055(15)
C41 0.044(2) 0.035(2) 0.035(2) -0.0068(17) 0.0168(18) -0.0023(18)
C42 0.053(3) 0.0249(18) 0.0240(19) -0.0033(15) 0.0063(17) -0.0073(17)
C43 0.048(2) 0.040(2) 0.0221(19) -0.0062(16) 0.0000(17) -0.0142(18)
C44 0.044(2) 0.033(2) 0.028(2) -0.0018(16) 0.0147(17) -0.0131(17)
C45 0.045(2) 0.0215(17) 0.030(2) 0.0026(15) 0.0147(17) -0.0014(15)
C46 0.056(3) 0.033(2) 0.046(3) 0.0136(19) -0.011(2) -0.004(2)
C47 0.0256(17) 0.0242(16) 0.0113(15) -0.0022(12) 0.0039(12) -0.0022(13)
C48 0.0306(18) 0.0213(17) 0.0177(16) 0.0046(13) 0.0042(13) 0.0044(14)
C49 0.0331(19) 0.0199(16) 0.0185(16) 0.0009(13) 0.0077(14) -0.0029(14)
C50 0.0279(17) 0.0186(16) 0.0171(16) -0.0007(12) 0.0060(13) 0.0012(13)
C51 0.0297(18) 0.0234(16) 0.0109(15) 0.0009(12) 0.0031(13) 0.0022(14)
C52 0.0269(17) 0.0218(16) 0.0108(15) 0.0010(12) 0.0046(12) -0.0003(13)
C53 0.0332(19) 0.0224(17) 0.0165(16) -0.0007(13) -0.0025(14) 0.0025(14)
C54 0.036(2) 0.032(2) 0.032(2) 0.0020(16) -0.0012(16) 0.0029(16)
C55 0.041(2) 0.0311(19) 0.0168(17) 0.0072(14) -0.0006(14) 0.0017(16)
C56 0.046(2) 0.0195(18) 0.028(2) 0.0002(14) -0.0106(17) 0.0060(15)
C57 0.038(2) 0.0204(17) 0.0210(18) -0.0007(14) 0.0025(15) -0.0015(15)
C58 0.069(3) 0.022(2) 0.039(2) 0.0025(16) -0.009(2) -0.0054(18)
C59 0.063(3) 0.0220(19) 0.030(2) -0.0052(15) 0.0096(19) -0.0019(17)
C60 0.046(2) 0.027(2) 0.042(2) -0.0063(17) 0.0075(18) -0.0117(17)
C61 0.0270(18) 0.0310(19) 0.0172(17) -0.0032(13) 0.0016(13) 0.0011(14)
C62 0.034(2) 0.0238(18) 0.0255(19) -0.0024(13) 0.0004(15) 0.0022(14)
C63 0.041(2) 0.0193(17) 0.028(2) 0.0023(15) 0.0008(15) -0.0029(15)
C64 0.0316(19) 0.0267(18) 0.0208(17) 0.0024(14) 0.0050(14) 0.0001(15)
C65 0.0265(17) 0.0238(17) 0.0159(16) -0.0002(13) 0.0010(13) -0.0011(13)
C66 0.0320(19) 0.0261(18) 0.0237(18) 0.0062(14) 0.0043(15) -0.0020(15)
N1 0.0208(15) 0.0227(15) 0.0185(15) 0.0000(11) 0.0026(11) -0.0005(10)
N2 0.0275(14) 0.0237(15) 0.0125(14) -0.0004(11) 0.0000(11) 0.0031(12)
O1 0.0350(15) 0.0292(14) 0.0369(15) -0.0046(11) 0.0196(12) -0.0107(11)
O2 0.0315(14) 0.0273(14) 0.0447(16) 0.0033(11) -0.0134(12) 0.0000(11)
O3 0.0540(18) 0.0347(15) 0.0147(13) 0.0003(10) 0.0086(12) -0.0126(12)
O4 0.0308(14) 0.0230(12) 0.0268(14) -0.0037(9) -0.0072(11) -0.0020(10)
S1 0.0290(4) 0.0280(4) 0.0152(4) 0.0028(3) 0.0008(3) -0.0006(3)
S2 0.0264(4) 0.0257(4) 0.0260(4) 0.0034(3) 0.0092(3) 0.0016(3)
Cl1 0.0307(4) 0.0227(4) 0.0219(4) -0.0061(3) 0.0053(3) -0.0021(3)
Cl2 0.0329(4) 0.0238(4) 0.0220(4) 0.0012(3) 0.0065(3) 0.0063(3)
Sn1 0.02069(15) 0.01852(15) 0.01293(15) -0.00002(7) 0.00316(10) 0.00070(7)
Sn2 0.02383(15) 0.01963(15) 0.01300(15) 0.00140(7) 0.00283(10) 0.00130(7)

loop_
_atom_type_symbol
_atom_type_description
_atom_type_scat_dispersion_real
_atom_type_scat_dispersion_imag
_atom_type_scat_source
C C 0.0181 0.0091 'International Tables Vol C Tables 4.2.6.8 and 6.1.1.4'
H H 0.0000 0.0000 'International Tables Vol C Tables 4.2.6.8 and 6.1.1.4'
N N 0.0311 0.0180 'International Tables Vol C Tables 4.2.6.8 and 6.1.1.4'
O O 0.0492 0.0322 'International Tables Vol C Tables 4.2.6.8 and 6.1.1.4'
S S 0.3331 0.5567 'International Tables Vol C Tables 4.2.6.8 and 6.1.1.4'
Cl Cl 0.3639 0.7018 'International Tables Vol C Tables 4.2.6.8 and 6.1.1.4'
Sn Sn 0.0259 5.4591 'International Tables Vol C Tables 4.2.6.8 and 6.1.1.4'

loop_
_geom_angle_atom_site_label_1
_geom_angle_atom_site_label_2
_geom_angle_atom_site_label_3
_geom_angle
C2 C1 C6 118.7(3)
C2 C1 Sn1 122.8(2)
C6 C1 Sn1 118.5(2)
C1 C2 C3 122.1(3)
C1 C2 H2 118.9
C3 C2 H2 118.9
C2 C3 C4 116.9(3)
C2 C3 C11 120.7(3)
C4 C3 C11 122.4(3)
O1 C4 C5 116.6(3)
O1 C4 C3 120.4(3)
C5 C4 C3 123.0(3)
C6 C5 C4 116.8(3)
C6 C5 C7 120.6(3)
C4 C5 C7 122.5(3)
C1 C6 C5 122.5(3)
C1 C6 H6 118.8
C5 C6 H6 118.8
C10 C7 C8 107.3(4)
C10 C7 C5 111.3(3)
C8 C7 C5 108.8(4)
C10 C7 C9 107.7(4)
C8 C7 C9 111.1(4)
C5 C7 C9 110.7(3)
C7 C8 H8A 109.5
C7 C8 H8B 109.5
H8A C8 H8B 109.5
C7 C8 H8C 109.5
H8A C8 H8C 109.5
H8B C8 H8C 109.5
C7 C10 H10A 109.5
C7 C10 H10B 109.5
H10A C10 H10B 109.5
C7 C10 H10C 109.5
H10A C10 H10C 109.5
H10B C10 H10C 109.5
C12 C11 C3 111.9(3)
C12 C11 C13 106.3(3)
C3 C11 C13 110.4(3)
C12 C11 C14 106.1(3)
C3 C11 C14 110.9(3)
C13 C11 C14 111.0(3)
C11 C12 H12A 109.5
C11 C12 H12B 109.5
H12A C12 H12B 109.5
C11 C12 H12C 109.5
H12A C12 H12C 109.5
H12B C12 H12C 109.5
C11 C13 H13A 109.5
C11 C13 H13B 109.5
H13A C13 H13B 109.5
C11 C13 H13C 109.5
H13A C13 H13C 109.5
H13B C13 H13C 109.5
C11 C14 H14A 109.5
C11 C14 H14B 109.5
H14A C14 H14B 109.5
C11 C14 H14C 109.5
H14A C14 H14C 109.5
H14B C14 H14C 109.5
C19 C15 C16 119.5(3)
C19 C15 Sn1 118.8(2)
C16 C15 Sn1 120.9(2)
C17 C16 C15 121.5(3)
C17 C16 H16 119.3
C15 C16 H16 119.3
C16 C17 C18 117.6(3)
C16 C17 C25 120.3(3)
C18 C17 C25 121.9(3)
O2 C18 C17 115.8(3)
O2 C18 C20 122.2(3)
C17 C18 C20 122.0(3)
C15 C19 C20 121.8(3)
C15 C19 H19 119.1
C20 C19 H19 119.1
C19 C20 C18 117.5(3)
C19 C20 C21 120.4(3)
C18 C20 C21 122.0(3)
C24 C21 C23 106.8(4)
C24 C21 C22 111.5(4)
C23 C21 C22 106.6(4)
C24 C21 C20 110.8(3)
C23 C21 C20 110.3(3)
C22 C21 C20 110.7(3)
C21 C22 H22A 109.5
C21 C22 H22B 109.5
H22A C22 H22B 109.5
C21 C22 H22C 109.5
H22A C22 H22C 109.5
H22B C22 H22C 109.5
C21 C23 H23A 109.5
C21 C23 H23B 109.5
H23A C23 H23B 109.5
C21 C23 H23C 109.5
H23A C23 H23C 109.5
H23B C23 H23C 109.5
C21 C24 H24A 109.5
C21 C24 H24B 109.5
H24A C24 H24B 109.5
C21 C24 H24C 109.5
H24A C24 H24C 109.5
H24B C24 H24C 109.5
C28 C25 C27 107.3(3)
C28 C25 C17 111.7(3)
C27 C25 C17 109.5(3)
C28 C25 C26 106.8(3)
C27 C25 C26 110.0(3)
C17 C25 C26 111.6(3)
C25 C26 H26A 109.5
C25 C26 H26B 109.5
H26A C26 H26B 109.5
C25 C26 H26C 109.5
H26A C26 H26C 109.5
H26B C26 H26C 109.5
C25 C27 H27A 109.5
C25 C27 H27B 109.5
H27A C27 H27B 109.5
C25 C27 H27C 109.5
H27A C27 H27C 109.5
H27B C27 H27C 109.5
C25 C28 H28A 109.5
C25 C28 H28B 109.5
H28A C28 H28B 109.5
C25 C28 H28C 109.5
H28A C28 H28C 109.5
H28B C28 H28C 109.5
N1 C29 C33 121.6(3)
N1 C29 S1 113.2(3)
C33 C29 S1 125.2(3)
N1 C30 C31 121.8(4)
N1 C30 H30 119.1
C31 C30 H30 119.1
C30 C31 C32 118.6(4)
C30 C31 H31 120.7
C32 C31 H31 120.7
C33 C32 C31 119.4(3)
C33 C32 H32 120.3
C31 C32 H32 120.3
C29 C33 C32 119.0(4)
C29 C33 H33 120.5
C32 C33 H33 120.5
C35 C34 C38 118.9(3)
C35 C34 Sn2 117.7(2)
C38 C34 Sn2 123.4(3)
C34 C35 C36 122.7(3)
C34 C35 H35 118.6
C36 C35 H35 118.6
C35 C36 C37 116.4(3)
C35 C36 C66 120.7(3)
C37 C36 C66 122.9(3)
O3 C37 C36 121.2(3)
O3 C37 C39 116.1(3)
C36 C37 C39 122.8(3)
C39 C38 C34 121.7(3)
C39 C38 H38 119.2
C34 C38 H38 119.2
C38 C39 C37 117.5(3)
C38 C39 C40 120.9(3)
C37 C39 C40 121.6(3)
C42 C40 C41 108.1(3)
C42 C40 C43 107.9(3)
C41 C40 C43 110.1(3)
C42 C40 C39 111.4(3)
C41 C40 C39 109.5(3)
C43 C40 C39 109.8(3)
C40 C41 H41A 109.5
C40 C41 H41B 109.5
H41A C41 H41B 109.5
C40 C41 H41C 109.5
H41A C41 H41C 109.5
H41B C41 H41C 109.5
C40 C42 H42A 109.5
C40 C42 H42B 109.5
H42A C42 H42B 109.5
C40 C42 H42C 109.5
H42A C42 H42C 109.5
H42B C42 H42C 109.5
C40 C43 H43A 109.5
C40 C43 H43B 109.5
H43A C43 H43B 109.5
C40 C43 H43C 109.5
H43A C43 H43C 109.5
H43B C43 H43C 109.5
C66 C44 H44A 109.5
C66 C44 H44B 109.5
H44A C44 H44B 109.5
C66 C44 H44C 109.5
H44A C44 H44C 109.5
H44B C44 H44C 109.5
C66 C45 H45A 109.5
C66 C45 H45B 109.5
H45A C45 H45B 109.5
C66 C45 H45C 109.5
H45A C45 H45C 109.5
H45B C45 H45C 109.5
C66 C46 H46A 109.5
C66 C46 H46B 109.5
H46A C46 H46B 109.5
C66 C46 H46C 109.5
H46A C46 H46C 109.5
H46B C46 H46C 109.5
C50 C47 C48 119.1(3)
C50 C47 Sn2 121.3(2)
C48 C47 Sn2 119.6(3)
C47 C48 C49 122.4(3)
C47 C48 H48 118.8
C49 C48 H48 118.8
C48 C49 C51 116.4(3)
C48 C49 C57 120.6(3)
C51 C49 C57 123.0(3)
C47 C50 C52 121.9(3)
C47 C50 H50 119.1
C52 C50 H50 119.1
O4 C51 C52 120.9(3)
O4 C51 C49 115.9(3)
C52 C51 C49 123.2(3)
C50 C52 C51 116.9(3)
C50 C52 C53 119.9(3)
C51 C52 C53 123.2(3)
C56 C53 C54 107.0(3)
C56 C53 C55 105.9(3)
C54 C53 C55 111.5(3)
C56 C53 C52 111.3(3)
C54 C53 C52 111.3(3)
C55 C53 C52 109.7(3)
C53 C54 H54A 109.5
C53 C54 H54B 109.5
H54A C54 H54B 109.5
C53 C54 H54C 109.5
H54A C54 H54C 109.5
H54B C54 H54C 109.5
C53 C55 H55A 109.5
C53 C55 H55B 109.5
H55A C55 H55B 109.5
C53 C55 H55C 109.5
H55A C55 H55C 109.5
H55B C55 H55C 109.5
C53 C56 H56A 109.5
C53 C56 H56B 109.5
H56A C56 H56B 109.5
C53 C56 H56C 109.5
H56A C56 H56C 109.5
H56B C56 H56C 109.5
C60 C57 C58 106.7(3)
C60 C57 C59 109.9(3)
C58 C57 C59 107.3(3)
C60 C57 C49 111.4(3)
C58 C57 C49 111.1(3)
C59 C57 C49 110.3(3)
C57 C58 H58A 109.5
C57 C58 H58B 109.5
H58A C58 H58B 109.5
C57 C58 H58C 109.5
H58A C58 H58C 109.5
H58B C58 H58C 109.5
C57 C59 H59A 109.5
C57 C59 H59B 109.5
H59A C59 H59B 109.5
C57 C59 H59C 109.5
H59A C59 H59C 109.5
H59B C59 H59C 109.5
C57 C60 H60A 109.5
C57 C60 H60B 109.5
H60A C60 H60B 109.5
C57 C60 H60C 109.5
H60A C60 H60C 109.5
H60B C60 H60C 109.5
N2 C61 C62 122.0(3)
N2 C61 H61 119.0
C62 C61 H61 119.0
C61 C62 C63 119.2(3)
C61 C62 H62 120.4
C63 C62 H62 120.4
C64 C63 C62 119.2(3)
C64 C63 H63 120.4
C62 C63 H63 120.4
C63 C64 C65 118.3(3)
C63 C64 H64 120.9
C65 C64 H64 120.9
N2 C65 C64 122.2(3)
N2 C65 S2 112.5(3)
C64 C65 S2 125.3(3)
C36 C66 C45 111.0(3)
C36 C66 C46 110.2(3)
C45 C66 C46 106.8(3)
C36 C66 C44 111.3(3)
C45 C66 C44 105.9(3)
C46 C66 C44 111.3(3)
C30 N1 C29 119.7(3)
C30 N1 Sn1 143.5(2)
C29 N1 Sn1 96.7(2)
C65 N2 C61 119.1(3)
C65 N2 Sn2 97.5(2)
C61 N2 Sn2 143.0(2)
C29 S1 Sn1 85.39(12)
C65 S2 Sn2 84.89(12)
C15 Sn1 C1 119.67(12)
C15 Sn1 N1 94.46(11)
C1 Sn1 N1 92.01(11)
C15 Sn1 Cl1 98.88(9)
C1 Sn1 Cl1 97.31(9)
N1 Sn1 Cl1 157.16(7)
C15 Sn1 S1 119.53(9)
C1 Sn1 S1 117.23(9)
N1 Sn1 S1 64.61(7)
Cl1 Sn1 S1 92.63(3)
C34 Sn2 C47 120.23(12)
C34 Sn2 N2 94.31(12)
C47 Sn2 N2 92.47(11)
C34 Sn2 Cl2 96.69(10)
C47 Sn2 Cl2 97.89(9)
N2 Sn2 Cl2 158.44(8)
C34 Sn2 S2 123.24(10)
C47 Sn2 S2 113.14(9)
N2 Sn2 S2 64.68(7)
Cl2 Sn2 S2 93.81(3)

loop_
_geom_bond_atom_site_label_1
_geom_bond_atom_site_label_2
_geom_bond_distance
C1 C2 1.392(5)
C1 C6 1.393(5)
C1 Sn1 2.136(3)
C2 C3 1.400(5)
C2 H2 0.9300
C3 C4 1.412(5)
C3 C11 1.541(5)
C4 O1 1.383(4)
C4 C5 1.406(5)
C5 C6 1.396(5)
C5 C7 1.539(5)
C6 H6 0.9300
C7 C10 1.531(5)
C7 C8 1.539(7)
C7 C9 1.544(6)
C8 H8A 0.9600
C8 H8B 0.9600
C8 H8C 0.9600
C10 H10A 0.9600
C10 H10B 0.9600
C10 H10C 0.9600
C11 C12 1.528(5)
C11 C13 1.544(5)
C11 C14 1.553(5)
C12 H12A 0.9600
C12 H12B 0.9600
C12 H12C 0.9600
C13 H13A 0.9600
C13 H13B 0.9600
C13 H13C 0.9600
C14 H14A 0.9600
C14 H14B 0.9600
C14 H14C 0.9600
C15 C19 1.377(5)
C15 C16 1.408(5)
C15 Sn1 2.136(3)
C16 C17 1.389(5)
C16 H16 0.9300
C17 C18 1.409(5)
C17 C25 1.540(5)
C18 O2 1.367(4)
C18 C20 1.417(5)
C19 C20 1.396(5)
C19 H19 0.9300
C20 C21 1.553(5)
C21 C24 1.524(6)
C21 C23 1.534(5)
C21 C22 1.544(6)
C22 H22A 0.9600
C22 H22B 0.9600
C22 H22C 0.9600
C23 H23A 0.9600
C23 H23B 0.9600
C23 H23C 0.9600
C24 H24A 0.9600
C24 H24B 0.9600
C24 H24C 0.9600
C25 C28 1.523(5)
C25 C27 1.538(5)
C25 C26 1.547(5)
C26 H26A 0.9600
C26 H26B 0.9600
C26 H26C 0.9600
C27 H27A 0.9600
C27 H27B 0.9600
C27 H27C 0.9600
C28 H28A 0.9600
C28 H28B 0.9600
C28 H28C 0.9600
C29 N1 1.346(5)
C29 C33 1.381(5)
C29 S1 1.755(4)
C30 N1 1.345(5)
C30 C31 1.377(5)
C30 H30 0.9300
C31 C32 1.399(6)
C31 H31 0.9300
C32 C33 1.381(6)
C32 H32 0.9300
C33 H33 0.9300
C34 C35 1.392(5)
C34 C38 1.393(5)
C34 Sn2 2.118(3)
C35 C36 1.394(5)
C35 H35 0.9300
C36 C37 1.408(5)
C36 C66 1.532(5)
C37 O3 1.378(4)
C37 C39 1.413(5)
C38 C39 1.390(5)
C38 H38 0.9300
C39 C40 1.546(5)
C40 C42 1.528(5)
C40 C41 1.534(5)
C40 C43 1.540(6)
C41 H41A 0.9600
C41 H41B 0.9600
C41 H41C 0.9600
C42 H42A 0.9600
C42 H42B 0.9600
C42 H42C 0.9600
C43 H43A 0.9600
C43 H43B 0.9600
C43 H43C 0.9600
C44 C66 1.547(5)
C44 H44A 0.9600
C44 H44B 0.9600
C44 H44C 0.9600
C45 C66 1.536(5)
C45 H45A 0.9600
C45 H45B 0.9600
C45 H45C 0.9600
C46 C66 1.545(5)
C46 H46A 0.9600
C46 H46B 0.9600
C46 H46C 0.9600
C47 C50 1.385(5)
C47 C48 1.386(5)
C47 Sn2 2.138(3)
C48 C49 1.397(5)
C48 H48 0.9300
C49 C51 1.406(5)
C49 C57 1.547(5)
C50 C52 1.400(5)
C50 H50 0.9300
C51 O4 1.388(4)
C51 C52 1.403(5)
C52 C53 1.544(5)
C53 C56 1.529(5)
C53 C54 1.533(5)
C53 C55 1.540(5)
C54 H54A 0.9600
C54 H54B 0.9600
C54 H54C 0.9600
C55 H55A 0.9600
C55 H55B 0.9600
C55 H55C 0.9600
C56 H56A 0.9600
C56 H56B 0.9600
C56 H56C 0.9600
C57 C60 1.525(6)
C57 C58 1.532(5)
C57 C59 1.541(5)
C58 H58A 0.9600
C58 H58B 0.9600
C58 H58C 0.9600
C59 H59A 0.9600
C59 H59B 0.9600
C59 H59C 0.9600
C60 H60A 0.9600
C60 H60B 0.9600
C60 H60C 0.9600
C61 N2 1.351(5)
C61 C62 1.370(5)
C61 H61 0.9300
C62 C63 1.397(6)
C62 H62 0.9300
C63 C64 1.388(5)
C63 H63 0.9300
C64 C65 1.391(5)
C64 H64 0.9300
C65 N2 1.344(5)
C65 S2 1.763(4)
N1 Sn1 2.413(3)
N2 Sn2 2.391(3)
S1 Sn1 2.4505(8)
S2 Sn2 2.4544(9)
Cl1 Sn1 2.4443(8)
Cl2 Sn2 2.4467(8)
